data_4330899
loop_
_publ_author_name
'Wenlong Yin'
'Wendong Wang'
'Lei Bai'
'Kai Feng'
'Youguo Shi'
'Wenyu Hao'
'Jiyong Yao'
'Yicheng Wu'

_publ_contact_author_address
;
Center for Crystal Research and Development, 
Technical Institute of Physics and Chemistry, Chinese Academy of Sciences, 
Beijing 100190, P.R. China
;
_publ_contact_author_email jyao@mail.ipc.ac.cn
_publ_contact_author_name 'Jiyong Yao'
_publ_section_title
;
 Syntheses, Structures, Physical Properties, and Electronic Structures of
 Ba2MLnTe5 (M = Ga and Ln = Sm, Gd, Dy, Er, Y; M = In and Ln = Ce, Nd, Sm,
 Gd, Dy, Er, Y)
;
_journal_name_full 'Inorganic Chemistry'
_journal_page_first 11736
_journal_page_last 11744
_journal_paper_doi 10.1021/ic301655e
_journal_volume 51
_journal_year 2012
_chemical_formula_sum 'Ba2 Ga Te5 Y'
_chemical_formula_weight 1071.31
_space_group_IT_number 36
_symmetry_cell_setting orthorhombic
_symmetry_space_group_name_Hall 'C 2c -2'
_symmetry_space_group_name_H-M 'C m c 21'
_atom_sites_solution_primary direct
_atom_sites_solution_secondary difmap
_audit_creation_method SHELXL-97
_audit_update_record
;
2012-06-13 # Formatted by publCIF
;
_cell_angle_alpha 90.00
_cell_angle_beta 90.00
_cell_angle_gamma 90.00
_cell_formula_units_Z 4
_cell_length_a 4.4412(9)
_cell_length_b 20.035(4)
_cell_length_c 14.053(3)
_cell_measurement_reflns_used 2846
_cell_measurement_temperature 153(2)
_cell_measurement_theta_max 30.9848
_cell_measurement_theta_min 2.4969
_cell_volume 1250.4(4)
_computing_cell_refinement 'CrystalClear (Rigaku Inc., 2008)'
_computing_data_collection 'CrystalClear (Rigaku Inc., 2008)'
_computing_data_reduction 'CrystalClear (Rigaku Inc., 2008)'
_computing_molecular_graphics 'SHELXL-97 (Sheldrick, 1997)'
_computing_publication_material Diamond
_computing_structure_refinement 'SHELXL-97 (Sheldrick, 1997)'
_computing_structure_solution 'SHELXS-97 (Sheldrick, 1990)'
_diffrn_ambient_temperature 153(2)
_diffrn_detector_area_resol_mean 28.5714
_diffrn_measured_fraction_theta_full 0.997
_diffrn_measured_fraction_theta_max 0.997
_diffrn_measurement_device_type 'Rigaku AFC10 diffractometer'
_diffrn_measurement_method dtprofit.ref
_diffrn_radiation_monochromator 'Graphite Monochromator'
_diffrn_radiation_source 'Rotating Anode'
_diffrn_radiation_type MoK\a
_diffrn_radiation_wavelength 0.71073
_diffrn_reflns_av_R_equivalents 0.0604
_diffrn_reflns_av_sigmaI/netI 0.0431
_diffrn_reflns_limit_h_max 6
_diffrn_reflns_limit_h_min -6
_diffrn_reflns_limit_k_max 27
_diffrn_reflns_limit_k_min -28
_diffrn_reflns_limit_l_max 9
_diffrn_reflns_limit_l_min -20
_diffrn_reflns_number 4662
_diffrn_reflns_theta_full 30.98
_diffrn_reflns_theta_max 30.98
_diffrn_reflns_theta_min 2.50
_exptl_absorpt_coefficient_mu 24.312
_exptl_absorpt_correction_T_max 0.124
_exptl_absorpt_correction_T_min 0.021
_exptl_absorpt_correction_type numerical
_exptl_absorpt_process_details 'face indexed'
_exptl_crystal_colour Black
_exptl_crystal_density_diffrn 5.691
_exptl_crystal_description Prism
_exptl_crystal_F_000 1768
_exptl_crystal_size_max 0.2700
_exptl_crystal_size_mid 0.1480
_exptl_crystal_size_min 0.0930
_refine_diff_density_max 2.410
_refine_diff_density_min -3.118
_refine_diff_density_rms 0.777
_refine_ls_abs_structure_details 'Flack H D (1983), Acta Cryst. A39, 876-881'
_refine_ls_abs_structure_Flack 0.058(18)
_refine_ls_extinction_coef 0.00121(9)
_refine_ls_extinction_expression Fc^*^=kFc[1+0.001xFc^2^\l^3^/sin(2\q)]^-1/4^
_refine_ls_extinction_method SHELXL
_refine_ls_goodness_of_fit_ref 1.421
_refine_ls_matrix_type full
_refine_ls_number_parameters 56
_refine_ls_number_reflns 1466
_refine_ls_number_restraints 1
_refine_ls_restrained_S_all 1.420
_refine_ls_R_factor_all 0.0355
_refine_ls_R_factor_gt 0.0350
_refine_ls_shift/su_max 0.001
_refine_ls_shift/su_mean 0.000
_refine_ls_structure_factor_coef Fsqd
_refine_ls_weighting_details 'calc w=1/[\s^2^(Fo^2^)+(0.0400P)^2^+0.0000P] where P=(Fo^2^+2Fc^2^)/3'
_refine_ls_weighting_scheme calc
_refine_ls_wR_factor_gt 0.0888
_refine_ls_wR_factor_ref 0.0890
_reflns_number_gt 1449
_reflns_number_total 1466
_reflns_threshold_expression >2sigma(I)
_cod_data_source_file ic301655e_si_002_06.cif
_cod_data_source_block Ba2GaYTe5
_cod_database_code 4330899

loop_
_symmetry_equiv_pos_as_xyz
'x, y, z'
'-x, -y, z+1/2'
'x, -y, z+1/2'
'-x, y, z'
'x+1/2, y+1/2, z'
'-x+1/2, -y+1/2, z+1/2'
'x+1/2, -y+1/2, z+1/2'
'-x+1/2, y+1/2, z'

loop_
_atom_site_label
_atom_site_type_symbol
_atom_site_fract_x
_atom_site_fract_y
_atom_site_fract_z
_atom_site_U_iso_or_equiv
_atom_site_adp_type
_atom_site_occupancy
_atom_site_symmetry_multiplicity
_atom_site_calc_flag
_atom_site_refinement_flags
Ba1 Ba 1.0000 0.87249(4) 0.67915(7) 0.00816(19) Uani 1 2 d S
Ba2 Ba 1.0000 0.87915(4) 0.31730(6) 0.00775(19) Uani 1 2 d S
Ga Ga 1.0000 0.55872(9) 0.57564(12) 0.0087(3) Uani 1 2 d S
Y Y 1.0000 0.79508(7) 0.97949(11) 0.0071(3) Uani 1 2 d S
Te1 Te 1.0000 0.64726(5) 0.99702(7) 0.0075(2) Uani 1 2 d S
Te2 Te 1.0000 0.70403(5) 0.33443(7) 0.0072(2) Uani 1 2 d S
Te3 Te 1.0000 0.68721(5) 0.63366(7) 0.0065(2) Uani 1 2 d S
Te4 Te 1.0000 0.49822(5) 0.73633(7) 0.0079(2) Uani 1 2 d S
Te5 Te 1.0000 0.95515(5) 0.96740(7) 0.0083(2) Uani 1 2 d S

loop_
_atom_site_aniso_label
_atom_site_aniso_U_11
_atom_site_aniso_U_22
_atom_site_aniso_U_33
_atom_site_aniso_U_23
_atom_site_aniso_U_13
_atom_site_aniso_U_12
Ba1 0.0086(4) 0.0071(4) 0.0088(4) 0.0001(3) 0.000 0.000
Ba2 0.0090(4) 0.0063(4) 0.0079(4) 0.0019(3) 0.000 0.000
Ga 0.0115(8) 0.0064(7) 0.0081(7) -0.0005(6) 0.000 0.000
Y 0.0102(6) 0.0038(6) 0.0074(6) -0.0002(5) 0.000 0.000
Te1 0.0105(4) 0.0051(4) 0.0067(4) 0.0003(3) 0.000 0.000
Te2 0.0085(4) 0.0067(4) 0.0064(4) -0.0010(3) 0.000 0.000
Te3 0.0098(4) 0.0036(4) 0.0062(4) 0.0001(3) 0.000 0.000
Te4 0.0106(4) 0.0037(4) 0.0093(4) 0.0001(3) 0.000 0.000
Te5 0.0103(4) 0.0061(4) 0.0086(4) 0.0024(3) 0.000 0.000

loop_
_atom_type_symbol
_atom_type_description
_atom_type_scat_dispersion_real
_atom_type_scat_dispersion_imag
_atom_type_scat_source
Ga Ga 0.2307 1.6083 'International Tables Vol C Tables 4.2.6.8 and 6.1.1.4'
Y Y -2.7962 3.5667 'International Tables Vol C Tables 4.2.6.8 and 6.1.1.4'
Te Te -0.5308 1.6751 'International Tables Vol C Tables 4.2.6.8 and 6.1.1.4'
Ba Ba -0.3244 2.2819 'International Tables Vol C Tables 4.2.6.8 and 6.1.1.4'

loop_
_geom_angle_atom_site_label_1
_geom_angle_atom_site_label_2
_geom_angle_atom_site_label_3
_geom_angle
_geom_angle_site_symmetry_1
_geom_angle_site_symmetry_3
Te1 Ba1 Te1 81.22(3) 6_664 6_764
Te1 Ba1 Te4 132.67(4) 6_664 5
Te1 Ba1 Te4 80.83(2) 6_764 5
Te1 Ba1 Te4 80.83(2) 6_664 5_455
Te1 Ba1 Te4 132.67(4) 6_764 5_455
Te4 Ba1 Te4 80.05(3) 5 5_455
Te1 Ba1 Te2 146.83(4) 6_664 6_765
Te1 Ba1 Te2 90.23(2) 6_764 6_765
Te4 Ba1 Te2 76.38(3) 5 6_765
Te4 Ba1 Te2 125.98(4) 5_455 6_765
Te1 Ba1 Te2 90.23(2) 6_664 6_665
Te1 Ba1 Te2 146.83(4) 6_764 6_665
Te4 Ba1 Te2 125.98(4) 5 6_665
Te4 Ba1 Te2 76.38(3) 5_455 6_665
Te2 Ba1 Te2 79.57(3) 6_765 6_665
Te1 Ba1 Te3 76.02(2) 6_664 .
Te1 Ba1 Te3 76.02(2) 6_764 .
Te4 Ba1 Te3 139.330(17) 5 .
Te4 Ba1 Te3 139.330(17) 5_455 .
Te2 Ba1 Te3 70.81(3) 6_765 .
Te2 Ba1 Te3 70.81(3) 6_665 .
Te1 Ba1 Ba1 130.611(17) 6_664 1_655
Te1 Ba1 Ba1 49.390(17) 6_764 1_655
Te4 Ba1 Ba1 49.977(16) 5 1_655
Te4 Ba1 Ba1 130.024(16) 5_455 1_655
Te2 Ba1 Ba1 50.216(16) 6_765 1_655
Te2 Ba1 Ba1 129.782(16) 6_665 1_655
Te3 Ba1 Ba1 90.0 . 1_655
Te1 Ba1 Ba1 49.390(17) 6_664 1_455
Te1 Ba1 Ba1 130.611(17) 6_764 1_455
Te4 Ba1 Ba1 130.024(16) 5 1_455
Te4 Ba1 Ba1 49.977(16) 5_455 1_455
Te2 Ba1 Ba1 129.782(16) 6_765 1_455
Te2 Ba1 Ba1 50.216(16) 6_665 1_455
Te3 Ba1 Ba1 90.0 . 1_455
Ba1 Ba1 Ba1 180.0 1_655 1_455
Te1 Ba2 Te1 81.43(3) 6_764 6_664
Te1 Ba2 Te4 86.36(2) 6_764 6_764
Te1 Ba2 Te4 139.80(4) 6_664 6_764
Te1 Ba2 Te4 139.80(4) 6_764 6_664
Te1 Ba2 Te4 86.36(2) 6_664 6_664
Te4 Ba2 Te4 78.71(3) 6_764 6_664
Te1 Ba2 Te2 78.12(2) 6_764 .
Te1 Ba2 Te2 78.12(2) 6_664 .
Te4 Ba2 Te2 136.24(2) 6_764 .
Te4 Ba2 Te2 136.24(2) 6_664 .
Te1 Ba2 Te3 149.72(3) 6_764 6_664
Te1 Ba2 Te3 94.07(2) 6_664 6_664
Te4 Ba2 Te3 114.27(3) 6_764 6_664
Te4 Ba2 Te3 68.93(3) 6_664 6_664
Te2 Ba2 Te3 71.66(2) . 6_664
Te1 Ba2 Te3 94.07(2) 6_764 6_764
Te1 Ba2 Te3 149.72(3) 6_664 6_764
Te4 Ba2 Te3 68.93(3) 6_764 6_764
Te4 Ba2 Te3 114.27(3) 6_664 6_764
Te2 Ba2 Te3 71.66(2) . 6_764
Te3 Ba2 Te3 74.83(3) 6_664 6_764
Te1 Ba2 Te5 74.54(3) 6_764 2_774
Te1 Ba2 Te5 74.54(3) 6_664 2_774
Te4 Ba2 Te5 65.29(3) 6_764 2_774
Te4 Ba2 Te5 65.29(3) 6_664 2_774
Te2 Ba2 Te5 143.65(4) . 2_774
Te3 Ba2 Te5 133.29(2) 6_664 2_774
Te3 Ba2 Te5 133.29(2) 6_764 2_774
Te1 Ba2 Ba2 130.715(16) 6_764 1_455
Te1 Ba2 Ba2 49.285(16) 6_664 1_455
Te4 Ba2 Ba2 129.357(15) 6_764 1_455
Te4 Ba2 Ba2 50.645(15) 6_664 1_455
Te2 Ba2 Ba2 90.0 . 1_455
Te3 Ba2 Ba2 52.586(15) 6_664 1_455
Te3 Ba2 Ba2 127.413(15) 6_764 1_455
Te5 Ba2 Ba2 90.0 2_774 1_455
Te1 Ba2 Ba2 49.285(16) 6_764 1_655
Te1 Ba2 Ba2 130.715(16) 6_664 1_655
Te4 Ba2 Ba2 50.645(15) 6_764 1_655
Te4 Ba2 Ba2 129.357(15) 6_664 1_655
Te2 Ba2 Ba2 90.0 . 1_655
Te3 Ba2 Ba2 127.413(15) 6_664 1_655
Te3 Ba2 Ba2 52.586(15) 6_764 1_655
Te5 Ba2 Ba2 90.0 2_774 1_655
Ba2 Ba2 Ba2 180.00(4) 1_455 1_655
Te4 Ga Te3 100.66(7) . .
Te4 Ga Te5 116.53(5) . 6_664
Te3 Ga Te5 105.53(5) . 6_664
Te4 Ga Te5 116.53(5) . 6_764
Te3 Ga Te5 105.53(5) . 6_764
Te5 Ga Te5 110.29(7) 6_664 6_764
Te1 Y Te2 93.55(4) . 6_665
Te1 Y Te2 93.55(4) . 6_765
Te2 Y Te2 94.90(5) 6_665 6_765
Te1 Y Te3 93.19(4) . 6_765
Te2 Y Te3 172.92(5) 6_665 6_765
Te2 Y Te3 86.83(2) 6_765 6_765
Te1 Y Te3 93.19(4) . 6_665
Te2 Y Te3 86.83(2) 6_665 6_665
Te2 Y Te3 172.92(5) 6_765 6_665
Te3 Y Te3 90.66(5) 6_765 6_665
Te1 Y Te5 178.28(6) . .
Te2 Y Te5 87.61(4) 6_665 .
Te2 Y Te5 87.61(4) 6_765 .
Te3 Y Te5 85.60(4) 6_765 .
Te3 Y Te5 85.60(4) 6_665 .
Y Te1 Ba2 95.36(3) . 6_665
Y Te1 Ba2 95.36(3) . 6_765
Ba2 Te1 Ba2 81.43(3) 6_665 6_765
Y Te1 Ba1 100.24(4) . 6_765
Ba2 Te1 Ba1 164.40(4) 6_665 6_765
Ba2 Te1 Ba1 96.54(2) 6_765 6_765
Y Te1 Ba1 100.24(4) . 6_665
Ba2 Te1 Ba1 96.54(2) 6_665 6_665
Ba2 Te1 Ba1 164.40(4) 6_765 6_665
Ba1 Te1 Ba1 81.22(3) 6_765 6_665
Y Te2 Y 94.90(5) 6_764 6_664
Y Te2 Ba1 154.05(4) 6_764 6_664
Y Te2 Ba1 87.50(3) 6_664 6_664
Y Te2 Ba1 87.50(3) 6_764 6_764
Y Te2 Ba1 154.05(4) 6_664 6_764
Ba1 Te2 Ba1 79.57(3) 6_664 6_764
Y Te2 Ba2 92.32(3) 6_764 .
Y Te2 Ba2 92.32(3) 6_664 .
Ba1 Te2 Ba2 113.43(3) 6_664 .
Ba1 Te2 Ba2 113.43(3) 6_764 .
Ga Te3 Y 84.19(4) . 6_664
Ga Te3 Y 84.19(4) . 6_764
Y Te3 Y 90.65(5) 6_664 6_764
Ga Te3 Ba2 82.32(4) . 6_765
Y Te3 Ba2 164.42(4) 6_664 6_765
Y Te3 Ba2 95.69(3) 6_764 6_765
Ga Te3 Ba2 82.32(4) . 6_665
Y Te3 Ba2 95.69(3) 6_664 6_665
Y Te3 Ba2 164.42(4) 6_764 6_665
Ba2 Te3 Ba2 74.83(3) 6_765 6_665
Ga Te3 Ba1 172.20(5) . .
Y Te3 Ba1 90.33(3) 6_664 .
Y Te3 Ba1 90.33(3) 6_764 .
Ba2 Te3 Ba1 103.81(3) 6_765 .
Ba2 Te3 Ba1 103.81(3) 6_665 .
Ga Te4 Ba1 98.05(4) . 5_445
Ga Te4 Ba1 98.05(4) . 5_545
Ba1 Te4 Ba1 80.05(3) 5_445 5_545
Ga Te4 Ba2 87.39(4) . 6_765
Ba1 Te4 Ba2 174.45(4) 5_445 6_765
Ba1 Te4 Ba2 100.35(2) 5_545 6_765
Ga Te4 Ba2 87.39(4) . 6_665
Ba1 Te4 Ba2 100.35(2) 5_445 6_665
Ba1 Te4 Ba2 174.45(4) 5_545 6_665
Ba2 Te4 Ba2 78.71(3) 6_765 6_665
Ga Te5 Ga 110.29(7) 6_765 6_665
Ga Te5 Y 82.39(4) 6_765 .
Ga Te5 Y 82.39(4) 6_665 .
Ga Te5 Ba2 112.84(4) 6_765 2_775
Ga Te5 Ba2 112.84(4) 6_665 2_775
Y Te5 Ba2 150.60(4) . 2_775

loop_
_geom_bond_atom_site_label_1
_geom_bond_atom_site_label_2
_geom_bond_distance
_geom_bond_site_symmetry_2
Ba1 Te1 3.4115(12) 6_664
Ba1 Te1 3.4115(12) 6_764
Ba1 Te4 3.4530(11) 5
Ba1 Te4 3.4530(11) 5_455
Ba1 Te2 3.4703(11) 6_765
Ba1 Te2 3.4703(11) 6_665
Ba1 Te3 3.7666(15) .
Ba1 Ba1 4.4412(9) 1_655
Ba1 Ba1 4.4412(9) 1_455
Ba2 Te1 3.4043(10) 6_764
Ba2 Te1 3.4043(10) 6_664
Ba2 Te4 3.5018(11) 6_764
Ba2 Te4 3.5018(11) 6_664
Ba2 Te2 3.5167(14) .
Ba2 Te3 3.6549(12) 6_664
Ba2 Te3 3.6549(12) 6_764
Ba2 Te5 3.9332(15) 2_774
Ba2 Ba2 4.4412(9) 1_455
Ba2 Ba2 4.4412(9) 1_655
Ga Te4 2.563(2) .
Ga Te3 2.700(2) .
Ga Te5 2.7060(12) 6_664
Ga Te5 2.7060(12) 6_764
Y Te1 2.9718(18) .
Y Te2 3.0144(12) 6_665
Y Te2 3.0144(12) 6_765
Y Te3 3.1226(13) 6_765
Y Te3 3.1226(13) 6_665
Y Te5 3.212(2) .
Te1 Ba2 3.4043(11) 6_665
Te1 Ba2 3.4043(10) 6_765
Te1 Ba1 3.4115(12) 6_765
Te1 Ba1 3.4115(12) 6_665
Te2 Y 3.0144(12) 6_764
Te2 Y 3.0144(12) 6_664
Te2 Ba1 3.4702(11) 6_664
Te2 Ba1 3.4702(11) 6_764
Te3 Y 3.1226(13) 6_664
Te3 Y 3.1226(13) 6_764
Te3 Ba2 3.6549(12) 6_765
Te3 Ba2 3.6549(12) 6_665
Te4 Ba1 3.4530(11) 5_445
Te4 Ba1 3.4530(11) 5_545
Te4 Ba2 3.5019(11) 6_765
Te4 Ba2 3.5019(11) 6_665
Te5 Ga 2.7060(12) 6_765
Te5 Ga 2.7060(12) 6_665
Te5 Ba2 3.9333(15) 2_775
